data_7023944
loop_
_publ_author_name
'Sun, Song'
'Ouyang, Hao'
'Luo, Yunjie'
'Zhang, Yong'
'Shen, Qi'
'Yao, Yingming'

_publ_section_title
;
 Synthesis of \b-diketiminate-ligated bimetallic and monometallic
 lanthanide amide complexes and their reactivity with isoprene and AlMe3.
;
_journal_issue 46
_journal_name_full 'Dalton transactions (Cambridge, England : 2003)'
_journal_page_first 16355
_journal_page_last 16364
_journal_paper_doi 10.1039/c3dt52014e
_journal_volume 42
_journal_year 2013
_chemical_formula_moiety 'C35 H65 N4 Si4 Y'
_chemical_formula_sum 'C35 H65 N4 Si4 Y'
_chemical_formula_weight 743.18
_chemical_name_systematic
; 
 ? 
;
_space_group_IT_number 61
_symmetry_cell_setting orthorhombic
_symmetry_Int_Tables_number 61
_symmetry_space_group_name_Hall '-P 2ac 2ab'
_symmetry_space_group_name_H-M 'P b c a'
_atom_sites_solution_hydrogens geom
_atom_sites_solution_primary direct
_atom_sites_solution_secondary difmap
_audit_creation_method SHELXL-97
_cell_angle_alpha 90.00
_cell_angle_beta 90.00
_cell_angle_gamma 90.00
_cell_formula_units_Z 8
_cell_length_a 20.0835(9)
_cell_length_b 20.5924(12)
_cell_length_c 20.6268(10)
_cell_measurement_reflns_used 20411
_cell_measurement_temperature 223(2)
_cell_measurement_theta_max 27.5
_cell_measurement_theta_min 3.0
_cell_volume 8530.6(8)
_computing_cell_refinement CrystalClear
_computing_data_collection CrystalClear
_computing_data_reduction CrystalStructure
_computing_structure_refinement 'SHELXL-97 (Sheldrick, 1997)'
_computing_structure_solution 'SHELXS-97 (Sheldrick, 1990)'
_diffrn_ambient_temperature 223(2)
_diffrn_detector_area_resol_mean 14.63
_diffrn_measured_fraction_theta_full 0.995
_diffrn_measured_fraction_theta_max 0.995
_diffrn_measurement_device_type 'Rigaku Saturn'
_diffrn_measurement_method \w
_diffrn_radiation_monochromator graphite
_diffrn_radiation_source 'fine-focus sealed tube'
_diffrn_radiation_type MoK\a
_diffrn_radiation_wavelength 0.71075
_diffrn_reflns_av_R_equivalents 0.0738
_diffrn_reflns_av_sigmaI/netI 0.0819
_diffrn_reflns_limit_h_max 21
_diffrn_reflns_limit_h_min -24
_diffrn_reflns_limit_k_max 24
_diffrn_reflns_limit_k_min -17
_diffrn_reflns_limit_l_max 24
_diffrn_reflns_limit_l_min -20
_diffrn_reflns_number 25980
_diffrn_reflns_theta_full 25.50
_diffrn_reflns_theta_max 25.50
_diffrn_reflns_theta_min 3.00
_exptl_absorpt_coefficient_mu 1.506
_exptl_absorpt_correction_T_max 0.745
_exptl_absorpt_correction_T_min 0.534
_exptl_absorpt_correction_type multi-scan
_exptl_absorpt_process_details 'Jacobson, R. (1998) Private communication'
_exptl_crystal_colour colorless
_exptl_crystal_density_diffrn 1.157
_exptl_crystal_density_method 'not measured'
_exptl_crystal_description prism
_exptl_crystal_F_000 3184
_exptl_crystal_size_max 0.40
_exptl_crystal_size_mid 0.35
_exptl_crystal_size_min 0.20
_refine_diff_density_max 0.253
_refine_diff_density_min -0.411
_refine_diff_density_rms 0.059
_refine_ls_extinction_method none
_refine_ls_goodness_of_fit_ref 1.170
_refine_ls_hydrogen_treatment constr
_refine_ls_matrix_type full
_refine_ls_number_parameters 416
_refine_ls_number_reflns 7897
_refine_ls_number_restraints 0
_refine_ls_restrained_S_all 1.170
_refine_ls_R_factor_all 0.1076
_refine_ls_R_factor_gt 0.0767
_refine_ls_shift/su_max 0.001
_refine_ls_shift/su_mean 0.000
_refine_ls_structure_factor_coef Fsqd
_refine_ls_weighting_details 'calc w=1/[\s^2^(Fo^2^)+(0.0330P)^2^+4.6202P] where P=(Fo^2^+2Fc^2^)/3'
_refine_ls_weighting_scheme calc
_refine_ls_wR_factor_gt 0.1245
_refine_ls_wR_factor_ref 0.1339
_reflns_number_gt 5961
_reflns_number_total 7897
_reflns_threshold_expression >2sigma(I)
_cod_data_source_file c3dt52014e.txt
_cod_data_source_block complex6
_cod_database_code 7023944

loop_
_symmetry_equiv_pos_as_xyz
'x, y, z'
'-x+1/2, y+1/2, z'
'x, -y+1/2, z+1/2'
'-x+1/2, -y, z+1/2'
'-x, -y, -z'
'x-1/2, -y-1/2, -z'
'-x, y-1/2, -z-1/2'
'x-1/2, y, -z-1/2'

loop_
_atom_site_label
_atom_site_type_symbol
_atom_site_fract_x
_atom_site_fract_y
_atom_site_fract_z
_atom_site_U_iso_or_equiv
_atom_site_adp_type
_atom_site_occupancy
_atom_site_symmetry_multiplicity
_atom_site_calc_flag
_atom_site_refinement_flags
Y1 Y 0.28560(2) 0.60549(2) 0.404122(19) 0.03725(14) Uani 1 1 d .
Si1 Si 0.22726(7) 0.62901(7) 0.55166(6) 0.0505(4) Uani 1 1 d .
Si2 Si 0.37561(8) 0.62098(7) 0.55285(7) 0.0548(4) Uani 1 1 d .
Si3 Si 0.38593(7) 0.71476(7) 0.35227(7) 0.0487(4) Uani 1 1 d .
Si4 Si 0.42945(7) 0.58284(8) 0.30584(7) 0.0506(4) Uani 1 1 d .
N1 N 0.23529(17) 0.50481(18) 0.39048(16) 0.0383(9) Uani 1 1 d .
N2 N 0.20610(16) 0.63307(18) 0.32507(16) 0.0381(9) Uani 1 1 d .
N3 N 0.30103(18) 0.61476(18) 0.51202(16) 0.0434(9) Uani 1 1 d .
N4 N 0.37855(16) 0.63197(18) 0.35170(16) 0.0412(9) Uani 1 1 d .
C1 C 0.2449(3) 0.4179(3) 0.3081(2) 0.0651(15) Uani 1 1 d .
H1A H 0.2192 0.3921 0.3385 0.098 Uiso 1 1 calc R
H1B H 0.2906 0.4027 0.3077 0.098 Uiso 1 1 calc R
H1C H 0.2259 0.4138 0.2651 0.098 Uiso 1 1 calc R
C2 C 0.2432(2) 0.4884(2) 0.3288(2) 0.0434(11) Uani 1 1 d .
C3 C 0.2496(2) 0.5345(2) 0.2780(2) 0.0434(11) Uani 1 1 d .
H3 H 0.2754 0.5210 0.2424 0.052 Uiso 1 1 calc R
C4 C 0.2229(2) 0.5975(2) 0.2734(2) 0.0408(11) Uani 1 1 d .
C5 C 0.2117(2) 0.6207(3) 0.2047(2) 0.0550(14) Uani 1 1 d .
H5A H 0.1652 0.6326 0.1992 0.082 Uiso 1 1 calc R
H5B H 0.2230 0.5863 0.1746 0.082 Uiso 1 1 calc R
H5C H 0.2395 0.6583 0.1963 0.082 Uiso 1 1 calc R
C6 C 0.2047(2) 0.4586(2) 0.4344(2) 0.0423(11) Uani 1 1 d .
C7 C 0.2434(2) 0.4220(2) 0.4775(2) 0.0423(11) Uani 1 1 d .
C8 C 0.2099(3) 0.3834(2) 0.5227(2) 0.0520(13) Uani 1 1 d .
H8 H 0.2348 0.3588 0.5524 0.062 Uiso 1 1 calc R
C9 C 0.1416(3) 0.3802(2) 0.5248(2) 0.0525(13) Uani 1 1 d .
H9 H 0.1203 0.3549 0.5565 0.063 Uiso 1 1 calc R
C10 C 0.1048(3) 0.4142(3) 0.4804(2) 0.0544(13) Uani 1 1 d .
H10 H 0.0581 0.4101 0.4807 0.065 Uiso 1 1 calc R
C11 C 0.1346(2) 0.4548(2) 0.4347(2) 0.0475(12) Uani 1 1 d .
C12 C 0.3183(2) 0.4199(3) 0.4758(2) 0.0500(13) Uani 1 1 d .
H12 H 0.3334 0.4551 0.4467 0.060 Uiso 1 1 calc R
C13 C 0.3494(3) 0.4318(3) 0.5419(2) 0.0681(16) Uani 1 1 d .
H13A H 0.3299 0.4703 0.5611 0.102 Uiso 1 1 calc R
H13B H 0.3970 0.4379 0.5370 0.102 Uiso 1 1 calc R
H13C H 0.3412 0.3947 0.5697 0.102 Uiso 1 1 calc R
C14 C 0.3450(3) 0.3559(3) 0.4486(3) 0.086(2) Uani 1 1 d .
H14A H 0.3328 0.3206 0.4773 0.128 Uiso 1 1 calc R
H14B H 0.3931 0.3582 0.4452 0.128 Uiso 1 1 calc R
H14C H 0.3260 0.3483 0.4060 0.128 Uiso 1 1 calc R
C15 C 0.0913(2) 0.4913(3) 0.3858(2) 0.0553(13) Uani 1 1 d .
H15 H 0.1193 0.5252 0.3654 0.066 Uiso 1 1 calc R
C16 C 0.0324(2) 0.5255(3) 0.4193(2) 0.0636(15) Uani 1 1 d .
H16A H 0.0014 0.4932 0.4354 0.095 Uiso 1 1 calc R
H16B H 0.0100 0.5535 0.3883 0.095 Uiso 1 1 calc R
H16C H 0.0488 0.5515 0.4552 0.095 Uiso 1 1 calc R
C17 C 0.0657(3) 0.4470(3) 0.3322(3) 0.090(2) Uani 1 1 d .
H17A H 0.1031 0.4266 0.3105 0.135 Uiso 1 1 calc R
H17B H 0.0404 0.4723 0.3012 0.135 Uiso 1 1 calc R
H17C H 0.0373 0.4138 0.3508 0.135 Uiso 1 1 calc R
C18 C 0.1607(2) 0.6864(2) 0.3145(2) 0.0414(11) Uani 1 1 d .
C19 C 0.0965(2) 0.6800(2) 0.3388(2) 0.0489(12) Uani 1 1 d .
H19 H 0.0843 0.6419 0.3610 0.059 Uiso 1 1 calc R
C20 C 0.0504(3) 0.7293(3) 0.3306(3) 0.0624(15) Uani 1 1 d .
H20 H 0.0071 0.7244 0.3472 0.075 Uiso 1 1 calc R
C21 C 0.0673(3) 0.7849(3) 0.2983(3) 0.0616(15) Uani 1 1 d .
H21 H 0.0358 0.8182 0.2927 0.074 Uiso 1 1 calc R
C22 C 0.1307(3) 0.7917(3) 0.2744(2) 0.0607(14) Uani 1 1 d .
H22 H 0.1421 0.8297 0.2516 0.073 Uiso 1 1 calc R
C23 C 0.1780(2) 0.7437(2) 0.2832(2) 0.0506(13) Uani 1 1 d .
H23 H 0.2217 0.7498 0.2680 0.061 Uiso 1 1 calc R
C24 C 0.1629(2) 0.6444(3) 0.4874(2) 0.0603(15) Uani 1 1 d .
H24A H 0.1756 0.6822 0.4621 0.090 Uiso 1 1 calc R
H24B H 0.1201 0.6522 0.5077 0.090 Uiso 1 1 calc R
H24C H 0.1597 0.6069 0.4592 0.090 Uiso 1 1 calc R
C25 C 0.2273(3) 0.7034(3) 0.6051(2) 0.0724(17) Uani 1 1 d .
H25A H 0.2560 0.6960 0.6422 0.109 Uiso 1 1 calc R
H25B H 0.1823 0.7120 0.6199 0.109 Uiso 1 1 calc R
H25C H 0.2436 0.7403 0.5806 0.109 Uiso 1 1 calc R
C26 C 0.1962(3) 0.5598(3) 0.6015(3) 0.0752(17) Uani 1 1 d .
H26A H 0.1893 0.5223 0.5739 0.113 Uiso 1 1 calc R
H26B H 0.1544 0.5718 0.6218 0.113 Uiso 1 1 calc R
H26C H 0.2287 0.5494 0.6347 0.113 Uiso 1 1 calc R
C27 C 0.4441(3) 0.5803(3) 0.5066(2) 0.0685(16) Uani 1 1 d .
H27A H 0.4310 0.5362 0.4962 0.103 Uiso 1 1 calc R
H27B H 0.4842 0.5796 0.5329 0.103 Uiso 1 1 calc R
H27C H 0.4526 0.6042 0.4669 0.103 Uiso 1 1 calc R
C28 C 0.3749(3) 0.5856(3) 0.6371(2) 0.0762(18) Uani 1 1 d .
H28A H 0.3457 0.6111 0.6645 0.114 Uiso 1 1 calc R
H28B H 0.4196 0.5863 0.6547 0.114 Uiso 1 1 calc R
H28C H 0.3590 0.5411 0.6353 0.114 Uiso 1 1 calc R
C29 C 0.4021(3) 0.7069(3) 0.5656(3) 0.0802(18) Uani 1 1 d .
H29A H 0.4014 0.7298 0.5244 0.120 Uiso 1 1 calc R
H29B H 0.4469 0.7077 0.5832 0.120 Uiso 1 1 calc R
H29C H 0.3719 0.7279 0.5956 0.120 Uiso 1 1 calc R
C30 C 0.3139(2) 0.7481(2) 0.4015(2) 0.0494(12) Uani 1 1 d .
H30A H 0.2722 0.7377 0.3800 0.074 Uiso 1 1 calc R
H30B H 0.3182 0.7949 0.4053 0.074 Uiso 1 1 calc R
H30C H 0.3143 0.7288 0.4444 0.074 Uiso 1 1 calc R
C31 C 0.3798(3) 0.7532(3) 0.2700(2) 0.0675(16) Uani 1 1 d .
H31A H 0.4194 0.7430 0.2451 0.101 Uiso 1 1 calc R
H31B H 0.3760 0.7999 0.2747 0.101 Uiso 1 1 calc R
H31C H 0.3409 0.7366 0.2477 0.101 Uiso 1 1 calc R
C32 C 0.4646(3) 0.7463(3) 0.3900(3) 0.0730(17) Uani 1 1 d .
H32A H 0.4760 0.7198 0.4273 0.110 Uiso 1 1 calc R
H32B H 0.4580 0.7909 0.4038 0.110 Uiso 1 1 calc R
H32C H 0.5004 0.7445 0.3586 0.110 Uiso 1 1 calc R
C33 C 0.4229(3) 0.4959(3) 0.3321(3) 0.0643(15) Uani 1 1 d .
H33A H 0.4337 0.4925 0.3778 0.096 Uiso 1 1 calc R
H33B H 0.4537 0.4696 0.3071 0.096 Uiso 1 1 calc R
H33C H 0.3778 0.4806 0.3251 0.096 Uiso 1 1 calc R
C34 C 0.4088(3) 0.5863(3) 0.2172(2) 0.0625(15) Uani 1 1 d .
H34A H 0.3608 0.5857 0.2117 0.094 Uiso 1 1 calc R
H34B H 0.4281 0.5491 0.1954 0.094 Uiso 1 1 calc R
H34C H 0.4267 0.6259 0.1987 0.094 Uiso 1 1 calc R
C35 C 0.5200(2) 0.6038(3) 0.3137(3) 0.0692(16) Uani 1 1 d .
H35A H 0.5275 0.6473 0.2972 0.104 Uiso 1 1 calc R
H35B H 0.5463 0.5730 0.2891 0.104 Uiso 1 1 calc R
H35C H 0.5329 0.6019 0.3590 0.104 Uiso 1 1 calc R

loop_
_atom_site_aniso_label
_atom_site_aniso_U_11
_atom_site_aniso_U_22
_atom_site_aniso_U_33
_atom_site_aniso_U_23
_atom_site_aniso_U_13
_atom_site_aniso_U_12
Y1 0.0436(2) 0.0387(3) 0.0295(2) 0.00002(19) -0.00092(19) 0.0024(2)
Si1 0.0701(9) 0.0498(9) 0.0316(7) -0.0025(6) 0.0041(6) 0.0032(7)
Si2 0.0714(9) 0.0506(10) 0.0425(8) -0.0006(7) -0.0168(7) 0.0030(8)
Si3 0.0487(8) 0.0478(9) 0.0496(8) 0.0042(7) -0.0002(6) 0.0000(7)
Si4 0.0466(7) 0.0575(10) 0.0477(8) 0.0014(7) 0.0068(6) 0.0087(7)
N1 0.049(2) 0.036(2) 0.030(2) -0.0011(16) 0.0032(16) -0.0019(17)
N2 0.044(2) 0.041(2) 0.029(2) 0.0000(17) 0.0010(16) 0.0069(18)
N3 0.056(2) 0.041(2) 0.033(2) 0.0020(17) -0.0039(17) 0.0021(19)
N4 0.042(2) 0.042(2) 0.039(2) 0.0004(18) 0.0003(17) 0.0030(18)
C1 0.097(4) 0.049(4) 0.050(3) -0.008(3) 0.010(3) 0.005(3)
C2 0.050(3) 0.042(3) 0.038(3) -0.004(2) 0.000(2) 0.002(2)
C3 0.049(3) 0.046(3) 0.035(3) -0.001(2) 0.003(2) 0.003(2)
C4 0.041(2) 0.049(3) 0.032(2) 0.008(2) -0.001(2) -0.003(2)
C5 0.068(3) 0.064(4) 0.032(3) 0.003(2) -0.002(2) 0.003(3)
C6 0.059(3) 0.037(3) 0.031(2) -0.003(2) 0.004(2) 0.003(2)
C7 0.058(3) 0.037(3) 0.032(2) 0.000(2) 0.003(2) 0.001(2)
C8 0.069(3) 0.047(3) 0.040(3) 0.003(2) 0.004(3) 0.003(3)
C9 0.076(4) 0.036(3) 0.046(3) 0.006(2) 0.015(3) -0.005(3)
C10 0.057(3) 0.050(3) 0.056(3) 0.003(3) 0.014(3) -0.006(3)
C11 0.058(3) 0.040(3) 0.044(3) 0.000(2) 0.005(2) 0.005(2)
C12 0.064(3) 0.049(3) 0.037(3) 0.011(2) 0.001(2) -0.003(3)
C13 0.075(4) 0.073(4) 0.056(4) -0.002(3) -0.011(3) 0.004(3)
C14 0.071(4) 0.099(6) 0.087(4) -0.034(4) 0.007(3) 0.015(4)
C15 0.052(3) 0.056(4) 0.058(3) 0.013(3) 0.003(3) 0.008(3)
C16 0.054(3) 0.063(4) 0.074(4) 0.017(3) 0.004(3) 0.007(3)
C17 0.107(5) 0.094(6) 0.069(4) -0.003(4) -0.017(4) 0.016(4)
C18 0.048(3) 0.045(3) 0.031(2) -0.006(2) -0.009(2) 0.004(2)
C19 0.045(3) 0.051(3) 0.050(3) -0.003(2) -0.001(2) 0.009(2)
C20 0.050(3) 0.066(4) 0.072(4) -0.014(3) -0.007(3) 0.008(3)
C21 0.062(4) 0.048(4) 0.074(4) -0.010(3) -0.019(3) 0.016(3)
C22 0.075(4) 0.039(3) 0.068(4) 0.004(3) -0.014(3) -0.003(3)
C23 0.050(3) 0.050(3) 0.051(3) 0.007(3) -0.009(2) 0.000(3)
C24 0.059(3) 0.073(4) 0.049(3) -0.008(3) 0.003(3) 0.011(3)
C25 0.100(4) 0.065(4) 0.052(3) -0.019(3) 0.006(3) 0.005(3)
C26 0.100(4) 0.069(4) 0.057(4) 0.013(3) 0.016(3) -0.002(4)
C27 0.066(3) 0.075(4) 0.064(4) 0.008(3) -0.012(3) 0.010(3)
C28 0.107(5) 0.073(4) 0.048(3) -0.003(3) -0.022(3) 0.016(4)
C29 0.099(5) 0.067(4) 0.074(4) -0.007(3) -0.032(3) -0.013(4)
C30 0.059(3) 0.044(3) 0.045(3) 0.003(2) -0.003(2) 0.004(2)
C31 0.084(4) 0.061(4) 0.057(3) 0.018(3) 0.017(3) 0.008(3)
C32 0.061(3) 0.064(4) 0.095(4) -0.001(3) -0.004(3) -0.009(3)
C33 0.068(3) 0.057(4) 0.067(4) 0.004(3) 0.010(3) 0.019(3)
C34 0.070(3) 0.071(4) 0.047(3) -0.004(3) 0.013(3) 0.008(3)
C35 0.046(3) 0.088(5) 0.074(4) 0.012(3) 0.006(3) 0.011(3)

loop_
_atom_type_symbol
_atom_type_description
_atom_type_scat_dispersion_real
_atom_type_scat_dispersion_imag
_atom_type_scat_source
C C 0.0033 0.0016 'International Tables Vol C Tables 4.2.6.8 and 6.1.1.4'
H H 0.0000 0.0000 'International Tables Vol C Tables 4.2.6.8 and 6.1.1.4'
N N 0.0061 0.0033 'International Tables Vol C Tables 4.2.6.8 and 6.1.1.4'
Si Si 0.0817 0.0704 'International Tables Vol C Tables 4.2.6.8 and 6.1.1.4'
Y Y -2.7962 3.5667 'International Tables Vol C Tables 4.2.6.8 and 6.1.1.4'

loop_
_geom_angle_atom_site_label_1
_geom_angle_atom_site_label_2
_geom_angle_atom_site_label_3
_geom_angle
N4 Y1 N3 110.09(13)
N4 Y1 N1 121.65(13)
N3 Y1 N1 104.76(13)
N4 Y1 N2 99.99(12)
N3 Y1 N2 139.21(13)
N1 Y1 N2 80.58(12)
N4 Y1 C4 85.89(12)
N3 Y1 C4 162.85(12)
N1 Y1 C4 69.97(12)
N2 Y1 C4 25.74(12)
N4 Y1 C2 100.60(13)
N3 Y1 C2 128.31(13)
N1 Y1 C2 25.09(11)
N2 Y1 C2 68.97(13)
C4 Y1 C2 50.61(13)
N4 Y1 Si3 30.47(10)
N3 Y1 Si3 100.58(10)
N1 Y1 Si3 149.28(9)
N2 Y1 Si3 91.48(9)
C4 Y1 Si3 90.14(9)
C2 Y1 Si3 124.85(9)
N4 Y1 Si1 135.29(9)
N3 Y1 Si1 29.00(10)
N1 Y1 Si1 95.07(9)
N2 Y1 Si1 111.30(8)
C4 Y1 Si1 133.88(9)
C2 Y1 Si1 119.78(9)
Si3 Y1 Si1 115.37(4)
N3 Si1 C26 114.9(2)
N3 Si1 C24 106.67(19)
C26 Si1 C24 106.7(3)
N3 Si1 C25 114.6(2)
C26 Si1 C25 107.4(3)
C24 Si1 C25 106.0(3)
N3 Si1 Y1 39.54(12)
C26 Si1 Y1 121.03(19)
C24 Si1 Y1 67.56(15)
C25 Si1 Y1 131.17(19)
N3 Si2 C29 112.8(2)
N3 Si2 C27 110.9(2)
C29 Si2 C27 106.6(3)
N3 Si2 C28 114.5(2)
C29 Si2 C28 103.9(3)
C27 Si2 C28 107.6(3)
N4 Si3 C31 114.1(2)
N4 Si3 C32 114.9(2)
C31 Si3 C32 106.5(3)
N4 Si3 C30 107.4(2)
C31 Si3 C30 106.3(2)
C32 Si3 C30 107.1(2)
N4 Si3 Y1 41.26(12)
C31 Si3 Y1 123.85(19)
C32 Si3 Y1 129.31(19)
C30 Si3 Y1 66.16(15)
N4 Si4 C33 111.1(2)
N4 Si4 C35 113.1(2)
C33 Si4 C35 105.2(2)
N4 Si4 C34 112.4(2)
C33 Si4 C34 107.6(3)
C35 Si4 C34 106.9(2)
C2 N1 C6 118.9(4)
C2 N1 Y1 107.0(3)
C6 N1 Y1 134.0(3)
C4 N2 C18 117.1(3)
C4 N2 Y1 104.4(3)
C18 N2 Y1 135.8(3)
Si1 N3 Si2 120.3(2)
Si1 N3 Y1 111.46(18)
Si2 N3 Y1 127.45(19)
Si3 N4 Si4 122.5(2)
Si3 N4 Y1 108.27(17)
Si4 N4 Y1 128.4(2)
C2 C1 H1A 109.5
C2 C1 H1B 109.5
H1A C1 H1B 109.5
C2 C1 H1C 109.5
H1A C1 H1C 109.5
H1B C1 H1C 109.5
N1 C2 C3 123.3(4)
N1 C2 C1 121.1(4)
C3 C2 C1 115.6(4)
N1 C2 Y1 48.0(2)
C3 C2 Y1 79.5(3)
C1 C2 Y1 155.9(3)
C4 C3 C2 129.2(4)
C4 C3 H3 115.4
C2 C3 H3 115.4
N2 C4 C3 123.2(4)
N2 C4 C5 122.4(4)
C3 C4 C5 114.3(4)
N2 C4 Y1 49.8(2)
C3 C4 Y1 80.1(2)
C5 C4 Y1 153.3(3)
C4 C5 H5A 109.5
C4 C5 H5B 109.5
H5A C5 H5B 109.5
C4 C5 H5C 109.5
H5A C5 H5C 109.5
H5B C5 H5C 109.5
C7 C6 C11 121.4(4)
C7 C6 N1 121.0(4)
C11 C6 N1 117.5(4)
C8 C7 C6 117.5(4)
C8 C7 C12 118.6(4)
C6 C7 C12 123.8(4)
C9 C8 C7 121.9(5)
C9 C8 H8 119.0
C7 C8 H8 119.0
C10 C9 C8 119.6(5)
C10 C9 H9 120.2
C8 C9 H9 120.2
C9 C10 C11 121.7(5)
C9 C10 H10 119.1
C11 C10 H10 119.1
C10 C11 C6 117.8(4)
C10 C11 C15 119.7(4)
C6 C11 C15 122.5(4)
C7 C12 C13 112.7(4)
C7 C12 C14 112.6(4)
C13 C12 C14 108.9(4)
C7 C12 H12 107.4
C13 C12 H12 107.4
C14 C12 H12 107.4
C12 C13 H13A 109.5
C12 C13 H13B 109.5
H13A C13 H13B 109.5
C12 C13 H13C 109.5
H13A C13 H13C 109.5
H13B C13 H13C 109.5
C12 C14 H14A 109.5
C12 C14 H14B 109.5
H14A C14 H14B 109.5
C12 C14 H14C 109.5
H14A C14 H14C 109.5
H14B C14 H14C 109.5
C17 C15 C11 112.0(5)
C17 C15 C16 109.8(4)
C11 C15 C16 111.5(4)
C17 C15 H15 107.7
C11 C15 H15 107.7
C16 C15 H15 107.7
C15 C16 H16A 109.5
C15 C16 H16B 109.5
H16A C16 H16B 109.5
C15 C16 H16C 109.5
H16A C16 H16C 109.5
H16B C16 H16C 109.5
C15 C17 H17A 109.5
C15 C17 H17B 109.5
H17A C17 H17B 109.5
C15 C17 H17C 109.5
H17A C17 H17C 109.5
H17B C17 H17C 109.5
C19 C18 C23 118.8(4)
C19 C18 N2 117.4(4)
C23 C18 N2 123.9(4)
C20 C19 C18 120.5(5)
C20 C19 H19 119.8
C18 C19 H19 119.8
C21 C20 C19 120.5(5)
C21 C20 H20 119.7
C19 C20 H20 119.7
C20 C21 C22 119.4(5)
C20 C21 H21 120.3
C22 C21 H21 120.3
C21 C22 C23 121.1(5)
C21 C22 H22 119.4
C23 C22 H22 119.4
C22 C23 C18 119.7(5)
C22 C23 H23 120.1
C18 C23 H23 120.1
Si1 C24 H24A 109.5
Si1 C24 H24B 109.5
H24A C24 H24B 109.5
Si1 C24 H24C 109.5
H24A C24 H24C 109.5
H24B C24 H24C 109.5
Si1 C25 H25A 109.5
Si1 C25 H25B 109.5
H25A C25 H25B 109.5
Si1 C25 H25C 109.5
H25A C25 H25C 109.5
H25B C25 H25C 109.5
Si1 C26 H26A 109.5
Si1 C26 H26B 109.5
H26A C26 H26B 109.5
Si1 C26 H26C 109.5
H26A C26 H26C 109.5
H26B C26 H26C 109.5
Si2 C27 H27A 109.5
Si2 C27 H27B 109.5
H27A C27 H27B 109.5
Si2 C27 H27C 109.5
H27A C27 H27C 109.5
H27B C27 H27C 109.5
Si2 C28 H28A 109.5
Si2 C28 H28B 109.5
H28A C28 H28B 109.5
Si2 C28 H28C 109.5
H28A C28 H28C 109.5
H28B C28 H28C 109.5
Si2 C29 H29A 109.5
Si2 C29 H29B 109.5
H29A C29 H29B 109.5
Si2 C29 H29C 109.5
H29A C29 H29C 109.5
H29B C29 H29C 109.5
Si3 C30 H30A 109.5
Si3 C30 H30B 109.5
H30A C30 H30B 109.5
Si3 C30 H30C 109.5
H30A C30 H30C 109.5
H30B C30 H30C 109.5
Si3 C31 H31A 109.5
Si3 C31 H31B 109.5
H31A C31 H31B 109.5
Si3 C31 H31C 109.5
H31A C31 H31C 109.5
H31B C31 H31C 109.5
Si3 C32 H32A 109.5
Si3 C32 H32B 109.5
H32A C32 H32B 109.5
Si3 C32 H32C 109.5
H32A C32 H32C 109.5
H32B C32 H32C 109.5
Si4 C33 H33A 109.5
Si4 C33 H33B 109.5
H33A C33 H33B 109.5
Si4 C33 H33C 109.5
H33A C33 H33C 109.5
H33B C33 H33C 109.5
Si4 C34 H34A 109.5
Si4 C34 H34B 109.5
H34A C34 H34B 109.5
Si4 C34 H34C 109.5
H34A C34 H34C 109.5
H34B C34 H34C 109.5
Si4 C35 H35A 109.5
Si4 C35 H35B 109.5
H35A C35 H35B 109.5
Si4 C35 H35C 109.5
H35A C35 H35C 109.5
H35B C35 H35C 109.5

loop_
_geom_bond_atom_site_label_1
_geom_bond_atom_site_label_2
_geom_bond_distance
Y1 N4 2.225(3)
Y1 N3 2.255(3)
Y1 N1 2.323(4)
Y1 N2 2.352(3)
Y1 C4 2.980(4)
Y1 C2 2.993(5)
Y1 Si3 3.2043(15)
Y1 Si1 3.2969(13)
Si1 N3 1.717(4)
Si1 C26 1.864(5)
Si1 C24 1.879(5)
Si1 C25 1.886(5)
Si2 N3 1.723(4)
Si2 C29 1.867(6)
Si2 C27 1.871(5)
Si2 C28 1.884(5)
Si3 N4 1.711(4)
Si3 C31 1.876(5)
Si3 C32 1.877(5)
Si3 C30 1.897(5)
Si4 N4 1.721(4)
Si4 C33 1.875(5)
Si4 C35 1.876(5)
Si4 C34 1.877(5)
N1 C2 1.327(5)
N1 C6 1.450(6)
N2 C4 1.337(5)
N2 C18 1.444(5)
C1 C2 1.513(6)
C1 H1A 0.9700
C1 H1B 0.9700
C1 H1C 0.9700
C2 C3 1.418(6)
C3 C4 1.408(6)
C3 H3 0.9400
C4 C5 1.512(6)
C5 H5A 0.9700
C5 H5B 0.9700
C5 H5C 0.9700
C6 C7 1.400(6)
C6 C11 1.410(6)
C7 C8 1.399(6)
C7 C12 1.505(6)
C8 C9 1.374(6)
C8 H8 0.9400
C9 C10 1.370(6)
C9 H9 0.9400
C10 C11 1.395(6)
C10 H10 0.9400
C11 C15 1.529(6)
C12 C13 1.519(6)
C12 C14 1.529(7)
C12 H12 0.9900
C13 H13A 0.9700
C13 H13B 0.9700
C13 H13C 0.9700
C14 H14A 0.9700
C14 H14B 0.9700
C14 H14C 0.9700
C15 C17 1.524(7)
C15 C16 1.540(7)
C15 H15 0.9900
C16 H16A 0.9700
C16 H16B 0.9700
C16 H16C 0.9700
C17 H17A 0.9700
C17 H17B 0.9700
C17 H17C 0.9700
C18 C19 1.388(6)
C18 C23 1.389(6)
C19 C20 1.385(6)
C19 H19 0.9400
C20 C21 1.367(7)
C20 H20 0.9400
C21 C22 1.374(7)
C21 H21 0.9400
C22 C23 1.384(7)
C22 H22 0.9400
C23 H23 0.9400
C24 H24A 0.9700
C24 H24B 0.9700
C24 H24C 0.9700
C25 H25A 0.9700
C25 H25B 0.9700
C25 H25C 0.9700
C26 H26A 0.9700
C26 H26B 0.9700
C26 H26C 0.9700
C27 H27A 0.9700
C27 H27B 0.9700
C27 H27C 0.9700
C28 H28A 0.9700
C28 H28B 0.9700
C28 H28C 0.9700
C29 H29A 0.9700
C29 H29B 0.9700
C29 H29C 0.9700
C30 H30A 0.9700
C30 H30B 0.9700
C30 H30C 0.9700
C31 H31A 0.9700
C31 H31B 0.9700
C31 H31C 0.9700
C32 H32A 0.9700
C32 H32B 0.9700
C32 H32C 0.9700
C33 H33A 0.9700
C33 H33B 0.9700
C33 H33C 0.9700
C34 H34A 0.9700
C34 H34B 0.9700
C34 H34C 0.9700
C35 H35A 0.9700
C35 H35B 0.9700
C35 H35C 0.9700

loop_
_geom_torsion_atom_site_label_1
_geom_torsion_atom_site_label_2
_geom_torsion_atom_site_label_3
_geom_torsion_atom_site_label_4
_geom_torsion
N4 Y1 Si1 N3 -35.4(2)
N1 Y1 Si1 N3 111.6(2)
N2 Y1 Si1 N3 -166.6(2)
C4 Y1 Si1 N3 178.5(2)
C2 Y1 Si1 N3 116.2(2)
Si3 Y1 Si1 N3 -64.1(2)
N4 Y1 Si1 C26 -127.8(3)
N3 Y1 Si1 C26 -92.4(3)
N1 Y1 Si1 C26 19.1(2)
N2 Y1 Si1 C26 101.0(3)
C4 Y1 Si1 C26 86.1(3)
C2 Y1 Si1 C26 23.7(3)
Si3 Y1 Si1 C26 -156.6(2)
N4 Y1 Si1 C24 135.6(2)
N3 Y1 Si1 C24 171.0(3)
N1 Y1 Si1 C24 -77.4(2)
N2 Y1 Si1 C24 4.4(2)
C4 Y1 Si1 C24 -10.5(2)
C2 Y1 Si1 C24 -72.9(2)
Si3 Y1 Si1 C24 106.86(19)
N4 Y1 Si1 C25 43.6(3)
N3 Y1 Si1 C25 79.0(3)
N1 Y1 Si1 C25 -169.4(3)
N2 Y1 Si1 C25 -87.5(3)
C4 Y1 Si1 C25 -102.5(3)
C2 Y1 Si1 C25 -164.8(3)
Si3 Y1 Si1 C25 14.9(3)
N3 Y1 Si3 N4 111.8(2)
N1 Y1 Si3 N4 -33.4(3)
N2 Y1 Si3 N4 -107.35(19)
C4 Y1 Si3 N4 -81.6(2)
C2 Y1 Si3 N4 -42.1(2)
Si1 Y1 Si3 N4 138.17(18)
N4 Y1 Si3 C31 88.9(3)
N3 Y1 Si3 C31 -159.2(2)
N1 Y1 Si3 C31 55.5(3)
N2 Y1 Si3 C31 -18.4(2)
C4 Y1 Si3 C31 7.3(2)
C2 Y1 Si3 C31 46.8(2)
Si1 Y1 Si3 C31 -132.9(2)
N4 Y1 Si3 C32 -83.7(3)
N3 Y1 Si3 C32 28.1(3)
N1 Y1 Si3 C32 -117.1(3)
N2 Y1 Si3 C32 168.9(3)
C4 Y1 Si3 C32 -165.4(3)
C2 Y1 Si3 C32 -125.9(3)
Si1 Y1 Si3 C32 54.5(2)
N4 Y1 Si3 C30 -176.8(2)
N3 Y1 Si3 C30 -64.99(18)
N1 Y1 Si3 C30 149.8(2)
N2 Y1 Si3 C30 75.83(17)
C4 Y1 Si3 C30 101.54(18)
C2 Y1 Si3 C30 141.04(18)
Si1 Y1 Si3 C30 -38.65(16)
N4 Y1 N1 C2 -36.2(3)
N3 Y1 N1 C2 -161.6(3)
N2 Y1 N1 C2 59.8(3)
C4 Y1 N1 C2 35.5(3)
Si3 Y1 N1 C2 -17.1(4)
Si1 Y1 N1 C2 170.6(3)
N4 Y1 N1 C6 138.0(4)
N3 Y1 N1 C6 12.5(4)
N2 Y1 N1 C6 -126.0(4)
C4 Y1 N1 C6 -150.3(4)
C2 Y1 N1 C6 174.2(6)
Si3 Y1 N1 C6 157.1(3)
Si1 Y1 N1 C6 -15.3(4)
N4 Y1 N2 C4 57.8(3)
N3 Y1 N2 C4 -164.6(3)
N1 Y1 N2 C4 -62.9(3)
C2 Y1 N2 C4 -39.8(3)
Si3 Y1 N2 C4 87.2(3)
Si1 Y1 N2 C4 -154.7(3)
N4 Y1 N2 C18 -102.3(4)
N3 Y1 N2 C18 35.3(5)
N1 Y1 N2 C18 137.0(4)
C4 Y1 N2 C18 -160.1(6)
C2 Y1 N2 C18 160.1(4)
Si3 Y1 N2 C18 -72.8(4)
Si1 Y1 N2 C18 45.2(4)
C26 Si1 N3 Si2 -80.2(3)
C24 Si1 N3 Si2 161.8(3)
C25 Si1 N3 Si2 44.9(3)
Y1 Si1 N3 Si2 170.5(4)
C26 Si1 N3 Y1 109.3(3)
C24 Si1 N3 Y1 -8.7(3)
C25 Si1 N3 Y1 -125.6(2)
C29 Si2 N3 Si1 -77.1(3)
C27 Si2 N3 Si1 163.4(3)
C28 Si2 N3 Si1 41.4(3)
C29 Si2 N3 Y1 91.8(3)
C27 Si2 N3 Y1 -27.7(3)
C28 Si2 N3 Y1 -149.7(3)
N4 Y1 N3 Si1 154.29(18)
N1 Y1 N3 Si1 -73.3(2)
N2 Y1 N3 Si1 19.3(3)
C4 Y1 N3 Si1 -3.6(6)
C2 Y1 N3 Si1 -83.1(2)
Si3 Y1 N3 Si1 124.20(17)
N4 Y1 N3 Si2 -15.4(3)
N1 Y1 N3 Si2 117.0(2)
N2 Y1 N3 Si2 -150.3(2)
C4 Y1 N3 Si2 -173.3(3)
C2 Y1 N3 Si2 107.2(2)
Si3 Y1 N3 Si2 -45.5(2)
Si1 Y1 N3 Si2 -169.7(4)
C31 Si3 N4 Si4 56.0(3)
C32 Si3 N4 Si4 -67.4(3)
C30 Si3 N4 Si4 173.6(2)
Y1 Si3 N4 Si4 170.6(3)
C31 Si3 N4 Y1 -114.5(2)
C32 Si3 N4 Y1 122.0(2)
C30 Si3 N4 Y1 3.0(2)
C33 Si4 N4 Si3 165.5(2)
C35 Si4 N4 Si3 47.4(3)
C34 Si4 N4 Si3 -73.8(3)
C33 Si4 N4 Y1 -25.9(3)
C35 Si4 N4 Y1 -144.0(2)
C34 Si4 N4 Y1 94.8(3)
N3 Y1 N4 Si3 -76.34(19)
N1 Y1 N4 Si3 160.69(15)
N2 Y1 N4 Si3 75.67(18)
C4 Y1 N4 Si3 97.29(18)
C2 Y1 N4 Si3 145.93(17)
Si1 Y1 N4 Si3 -58.9(2)
N3 Y1 N4 Si4 113.8(2)
N1 Y1 N4 Si4 -9.2(3)
N2 Y1 N4 Si4 -94.2(2)
C4 Y1 N4 Si4 -72.6(2)
C2 Y1 N4 Si4 -23.9(2)
Si3 Y1 N4 Si4 -169.9(4)
Si1 Y1 N4 Si4 131.21(18)
C6 N1 C2 C3 156.9(4)
Y1 N1 C2 C3 -27.8(5)
C6 N1 C2 C1 -22.2(6)
Y1 N1 C2 C1 153.0(4)
C6 N1 C2 Y1 -175.2(5)
N4 Y1 C2 N1 149.2(3)
N3 Y1 C2 N1 22.8(3)
N2 Y1 C2 N1 -114.0(3)
C4 Y1 C2 N1 -135.1(3)
Si3 Y1 C2 N1 169.5(2)
Si1 Y1 C2 N1 -10.8(3)
N4 Y1 C2 C3 -54.2(3)
N3 Y1 C2 C3 179.4(2)
N1 Y1 C2 C3 156.6(4)
N2 Y1 C2 C3 42.6(3)
C4 Y1 C2 C3 21.5(2)
Si3 Y1 C2 C3 -33.9(3)
Si1 Y1 C2 C3 145.8(2)
N4 Y1 C2 C1 77.3(8)
N3 Y1 C2 C1 -49.1(8)
N1 Y1 C2 C1 -71.9(8)
N2 Y1 C2 C1 174.0(8)
C4 Y1 C2 C1 152.9(8)
Si3 Y1 C2 C1 97.6(8)
Si1 Y1 C2 C1 -82.8(8)
N1 C2 C3 C4 -29.9(7)
C1 C2 C3 C4 149.3(5)
Y1 C2 C3 C4 -50.6(5)
C18 N2 C4 C3 -160.6(4)
Y1 N2 C4 C3 34.9(5)
C18 N2 C4 C5 16.4(6)
Y1 N2 C4 C5 -148.1(4)
C18 N2 C4 Y1 164.5(5)
C2 C3 C4 N2 24.4(7)
C2 C3 C4 C5 -152.9(5)
C2 C3 C4 Y1 50.7(5)
N4 Y1 C4 N2 -123.3(3)
N3 Y1 C4 N2 35.9(6)
N1 Y1 C4 N2 110.8(3)
C2 Y1 C4 N2 129.4(3)
Si3 Y1 C4 N2 -93.1(3)
Si1 Y1 C4 N2 33.5(3)
N4 Y1 C4 C3 85.7(3)
N3 Y1 C4 C3 -115.0(5)
N1 Y1 C4 C3 -40.2(2)
N2 Y1 C4 C3 -150.9(4)
C2 Y1 C4 C3 -21.6(2)
Si3 Y1 C4 C3 115.9(2)
Si1 Y1 C4 C3 -117.4(2)
N4 Y1 C4 C5 -40.0(7)
N3 Y1 C4 C5 119.2(7)
N1 Y1 C4 C5 -165.9(7)
N2 Y1 C4 C5 83.3(8)
C2 Y1 C4 C5 -147.4(8)
Si3 Y1 C4 C5 -9.8(7)
Si1 Y1 C4 C5 116.8(7)
C2 N1 C6 C7 102.1(5)
Y1 N1 C6 C7 -71.5(5)
C2 N1 C6 C11 -81.6(5)
Y1 N1 C6 C11 104.8(4)
C11 C6 C7 C8 -2.4(7)
N1 C6 C7 C8 173.7(4)
C11 C6 C7 C12 174.8(4)
N1 C6 C7 C12 -9.1(7)
C6 C7 C8 C9 0.8(7)
C12 C7 C8 C9 -176.6(4)
C7 C8 C9 C10 2.0(8)
C8 C9 C10 C11 -3.2(8)
C9 C10 C11 C6 1.6(8)
C9 C10 C11 C15 179.6(5)
C7 C6 C11 C10 1.3(7)
N1 C6 C11 C10 -175.0(4)
C7 C6 C11 C15 -176.6(4)
N1 C6 C11 C15 7.1(7)
C8 C7 C12 C13 -52.5(6)
C6 C7 C12 C13 130.3(5)
C8 C7 C12 C14 71.2(6)
C6 C7 C12 C14 -105.9(6)
C10 C11 C15 C17 -75.6(6)
C6 C11 C15 C17 102.2(6)
C10 C11 C15 C16 48.0(7)
C6 C11 C15 C16 -134.1(5)
C4 N2 C18 C19 109.2(5)
Y1 N2 C18 C19 -92.5(5)
C4 N2 C18 C23 -72.4(6)
Y1 N2 C18 C23 85.9(5)
C23 C18 C19 C20 1.4(7)
N2 C18 C19 C20 179.9(4)
C18 C19 C20 C21 0.1(8)
C19 C20 C21 C22 -0.3(8)
C20 C21 C22 C23 -1.0(8)
C21 C22 C23 C18 2.5(8)
C19 C18 C23 C22 -2.7(7)
N2 C18 C23 C22 178.9(4)
